data_4323032
loop_
_publ_author_name
'Zhen Tang'
'Yasuo Nomura'
'Shigeki Kuwata'
'Youichi Ishii'
'Yasushi Mizobe'
'Masanobu Hidai'

_publ_contact_author
;
    Masanobu Hidai
 Department of Chemistry and Biotechnology, Graduate School of Engineering,
The University of Tokyo, Hongo, Bunkyo-Ku, Tokyo 113-8656, Japan
;
_publ_contact_author_fax ' +81-3-5800-6945 '
_publ_contact_author_phone ' +81-3-3812-2111 ext 7261 '
_publ_section_title
;
 Metal-Metal Bonding in Pentanuclear Bow-Tie Metal Sulfido Clusters.
 Synthetic and Structural Studies on the Cationic Pentanuclear Clusters
 [(Cp*Ir)2(\m3-S)2M(\m3-S)2(IrCp*)2]n+ (M = Fe, Co, Ni; n = 1, 2)
;
_journal_name_full 'Inorganic Chemistry'
_journal_page_first 4909
_journal_page_last 4920
_journal_paper_doi 10.1021/ic9806885
_journal_volume 37
_journal_year 1998
_chemical_formula_sum 'C89 H102 B2 Cl2 Fe Ir4 S4'
_space_group_IT_number 2
_symmetry_cell_setting triclinic
_symmetry_Int_Tables_number 2
_symmetry_space_group_name_Hall '-P 1'
_symmetry_space_group_name_H-M 'P -1'
_audit_creation_date 'Tue Oct 21 15:20:25 1997'
_audit_creation_method 'from TEXRAY.INF file'
_cell_angle_alpha 101.47(2)
_cell_angle_beta 102.12(1)
_cell_angle_gamma 76.00(1)
_cell_formula_units_Z 2.00
_cell_length_a 16.899(2)
_cell_length_b 23.646(5)
_cell_length_c 11.400(2)
_cell_measurement_reflns_used 23
_cell_measurement_temperature 23.0
_cell_measurement_theta_max 36.24
_cell_measurement_theta_min 32.99
_cell_volume 4268.6(13)
_computing_cell_refinement 'MSC/AFC Diffractometer Control'
_computing_data_collection 'MSC/AFC Diffractometer Control'
_computing_data_reduction 'teXsan: PROCESS (MSC)'
_computing_publication_material 'teXsan: FINISH (MSC)'
_computing_structure_refinement 'teXsan: LS (MSC)'
_diffrn_ambient_temperature 23.0
_diffrn_measurement_device AFC7R
_diffrn_measurement_method 'omega/2-theta scans'
_diffrn_orient_matrix_UB_11 -0.04803
_diffrn_orient_matrix_UB_12 0.03434
_diffrn_orient_matrix_UB_13 0.00169
_diffrn_orient_matrix_UB_21 0.03756
_diffrn_orient_matrix_UB_22 0.02712
_diffrn_orient_matrix_UB_23 0.00195
_diffrn_orient_matrix_UB_31 -0.01063
_diffrn_orient_matrix_UB_32 -0.00566
_diffrn_orient_matrix_UB_33 -0.09079
_diffrn_radiation_monochromator graphite
_diffrn_radiation_source 'X-ray tube'
_diffrn_radiation_type MoKalpha
_diffrn_radiation_wavelength 0.7107
_diffrn_reflns_av_R_equivalents 3.63
_diffrn_reflns_limit_h_max 20
_diffrn_reflns_limit_h_min 0
_diffrn_reflns_limit_k_max 26
_diffrn_reflns_limit_k_min -17
_diffrn_reflns_limit_l_max 0
_diffrn_reflns_limit_l_min -3
_diffrn_reflns_number 15588
_diffrn_reflns_theta_max 25.0158
_diffrn_reflns_theta_min 2.52
_diffrn_standards_decay_% 2.36
_diffrn_standards_interval_count 150
_diffrn_standards_number 3
_exptl_absorpt_coefficient_mu_cm 65.986
_exptl_absorpt_correction_T_max 1.000
_exptl_absorpt_correction_T_min 0.692
_exptl_absorpt_correction_type psi-scan
_exptl_crystal_colour darkbrown
_exptl_crystal_density_diffrn 1.725
_exptl_crystal_description prismatic
_exptl_crystal_F_000 2156.00
_exptl_crystal_size_max 0.850
_exptl_crystal_size_mid 0.200
_exptl_crystal_size_min 0.100
_refine_diff_density_max -1.15730
_refine_diff_density_min 1.33600
_refine_ls_extinction_coef 0.54253
_refine_ls_extinction_method Zachariasen_type_2_Gaussian_isotropic
_refine_ls_goodness_of_fit_obs 1.870
_refine_ls_matrix_type full
_refine_ls_number_parameters 465
_refine_ls_number_reflns 9204
_refine_ls_number_restraints 0
_refine_ls_R_factor_obs 0.0480
_refine_ls_shift/esd_max 15.5800
_refine_ls_structure_factor_coef F
_refine_ls_weighting_scheme sigma
_refine_ls_wR_factor_obs 0.0370
_cod_data_source_file ic9806885_3.cif
_cod_data_source_block '[(Cp*Ir)2(S)2Fe(S)2(IrCp*)2][BPh4]2CH2Cl2(compound5[BPh4]2CH2Cl2)'
_cod_original_cell_volume 4268(1)
_cod_original_sg_symbol_H-M 'P -1 '
_cod_original_formula_sum 'C89 H102 Ir4 S4 Fe B2 Cl2'
_cod_database_code 4323032

loop_
_symmetry_equiv_pos_as_xyz
'   +x,   +y,   +z'
'   -x,   -y,   -z'

loop_
_atom_site_aniso_label
_atom_site_aniso_U_11
_atom_site_aniso_U_22
_atom_site_aniso_U_33
_atom_site_aniso_U_12
_atom_site_aniso_U_13
_atom_site_aniso_U_23
Ir1 0.0291(3) 0.0341(3) 0.0456(4) -0.0058(2) 0.0036(2) 0.0125(3)
Ir2 0.0310(3) 0.0343(3) 0.0466(4) -0.0092(2) 0.0036(3) 0.0113(3)
Ir3 0.0317(3) 0.0442(4) 0.0487(4) -0.0038(3) 0.0059(3) -0.0071(3)
Ir4 0.0310(3) 0.0375(4) 0.0430(4) -0.0084(3) 0.0052(3) -0.0027(3)
Fe1 0.0284(10) 0.032(1) 0.041(1) -0.0068(8) 0.0029(8) 0.0064(9)
Cl1 0.222(9) 0.28(1) 0.165(7) -0.023(8) 0.025(6) -0.054(7)
Cl2 0.135(7) 0.64(2) 0.26(1) -0.088(9) 0.047(7) -0.31(1)
S1 0.036(2) 0.037(2) 0.041(2) -0.006(2) 0.008(2) 0.003(2)
S2 0.038(2) 0.036(2) 0.038(2) -0.007(2) 0.007(2) 0.003(2)
S3 0.039(2) 0.046(2) 0.052(2) -0.017(2) 0.007(2) 0.010(2)
S4 0.042(2) 0.034(2) 0.046(2) -0.007(2) 0.002(2) 0.007(2)

loop_
_atom_site_label
_atom_site_fract_x
_atom_site_fract_y
_atom_site_fract_z
_atom_site_U_iso_or_equiv
_atom_site_thermal_displace_type
_atom_site_calc_flag
_atom_site_calc_attached_atom
Ir1 0.06377(3) -0.19203(2) -0.26682(5) 0.0359 Uij ? ?
Ir2 0.05302(3) -0.29217(2) -0.18189(5) 0.0366 Uij ? ?
Ir3 0.35550(3) -0.31593(3) -0.15049(5) 0.0444 Uij ? ?
Ir4 0.32304(3) -0.22134(2) 0.03264(5) 0.0383 Uij ? ?
Fe1 0.19854(10) -0.25507(8) -0.1414(2) 0.0340 Uij ? ?
Cl1 0.7159(5) 0.0119(4) 0.5959(7) 0.2397 Uij ? ?
Cl2 0.5571(5) 0.0704(6) 0.6006(8) 0.3984 Uij ? ?
S1 0.0877(2) -0.2077(1) -0.0704(3) 0.0383 Uij ? ?
S2 0.1319(2) -0.2868(1) -0.3171(3) 0.0377 Uij ? ?
S3 0.2984(2) -0.2198(2) -0.1700(3) 0.0440 Uij ? ?
S4 0.2758(2) -0.3068(1) -0.0073(3) 0.0415 Uij ? ?
C1 -0.0485(7) -0.1406(5) -0.368(1) 0.037(3) Uij ? ?
C2 -0.0165(8) -0.1028(6) -0.266(1) 0.048(4) Uij ? ?
C3 0.0652(7) -0.1015(6) -0.279(1) 0.042(3) Uij ? ?
C4 0.0816(7) -0.1397(6) -0.388(1) 0.043(3) Uij ? ?
C5 0.0131(7) -0.1641(6) -0.442(1) 0.045(4) Uij ? ?
C6 -0.1359(8) -0.1507(6) -0.394(1) 0.066(4) Uij ? ?
C7 -0.0614(8) -0.0668(6) -0.163(1) 0.069(5) Uij ? ?
C8 0.1218(9) -0.0653(7) -0.191(1) 0.072(5) Uij ? ?
C9 0.1597(9) -0.1471(7) -0.442(1) 0.078(5) Uij ? ?
C10 -0.0004(8) -0.2015(6) -0.562(1) 0.066(4) Uij ? ?
C11 -0.0608(9) -0.2992(7) -0.138(1) 0.066(4) Uij ? ?
C12 0.0032(9) -0.3233(7) -0.052(1) 0.069(5) Uij ? ?
C13 0.0516(8) -0.3716(6) -0.112(1) 0.057(4) Uij ? ?
C14 0.0168(8) -0.3802(6) -0.241(1) 0.053(4) Uij ? ?
C15 -0.0556(8) -0.3329(6) -0.253(1) 0.057(4) Uij ? ?
C16 -0.131(1) -0.246(1) -0.115(2) 0.170(10) Uij ? ?
C17 0.015(1) -0.304(1) 0.079(2) 0.156(9) Uij ? ?
C18 0.126(1) -0.4151(9) -0.057(2) 0.132(8) Uij ? ?
C19 0.043(1) -0.4265(9) -0.342(2) 0.128(8) Uij ? ?
C20 -0.112(1) -0.3231(9) -0.372(2) 0.131(8) Uij ? ?
C21 0.4835(8) -0.3536(6) -0.176(1) 0.056(4) Uij ? ?
C22 0.434(1) -0.3427(8) -0.293(2) 0.089(6) Uij ? ?
C23 0.377(1) -0.3766(8) -0.311(2) 0.092(6) Uij ? ?
C24 0.389(1) -0.4095(9) -0.228(2) 0.106(7) Uij ? ?
C25 0.4548(10) -0.3960(7) -0.132(2) 0.079(5) Uij ? ?
C26 0.557(1) -0.3275(8) -0.109(2) 0.108(6) Uij ? ?
C27 0.449(2) -0.304(1) -0.364(2) 0.20(1) Uij ? ?
C28 0.315(2) -0.390(1) -0.417(3) 0.30(2) Uij ? ?
C29 0.352(2) -0.456(1) -0.184(3) 0.25(1) Uij ? ?
C30 0.497(1) -0.4174(9) -0.012(2) 0.152(8) Uij ? ?
C31 0.3463(9) -0.1326(7) 0.113(1) 0.064(4) Uij ? ?
C32 0.4209(8) -0.1751(6) 0.133(1) 0.045(4) Uij ? ?
C33 0.4062(9) -0.2140(6) 0.204(1) 0.060(4) Uij ? ?
C34 0.3232(9) -0.1935(7) 0.225(1) 0.072(5) Uij ? ?
C35 0.2898(10) -0.1474(7) 0.170(1) 0.074(5) Uij ? ?
C36 0.335(1) -0.0817(10) 0.049(2) 0.138(8) Uij ? ?
C37 0.500(1) -0.1763(8) 0.094(2) 0.104(6) Uij ? ?
C38 0.472(1) -0.2619(9) 0.256(2) 0.124(7) Uij ? ?
C39 0.291(1) -0.2202(10) 0.309(2) 0.144(8) Uij ? ?
C40 0.202(1) -0.111(1) 0.175(2) 0.159(9) Uij ? ?
C41 0.2850(7) 0.1158(6) -0.038(1) 0.041(3) Uij ? ?
C42 0.2764(8) 0.0821(6) 0.047(1) 0.064(4) Uij ? ?
C43 0.2972(9) 0.1017(7) 0.173(1) 0.070(5) Uij ? ?
C44 0.3257(9) 0.1536(7) 0.213(1) 0.074(5) Uij ? ?
C45 0.3348(9) 0.1852(7) 0.133(2) 0.081(5) Uij ? ?
C46 0.3144(8) 0.1669(6) 0.010(1) 0.058(4) Uij ? ?
C47 0.2776(7) 0.1367(6) -0.264(1) 0.044(3) Uij ? ?
C48 0.2259(8) 0.1925(6) -0.267(1) 0.054(4) Uij ? ?
C49 0.2345(9) 0.2320(7) -0.339(1) 0.072(5) Uij ? ?
C50 0.2912(10) 0.2170(8) -0.407(1) 0.084(5) Uij ? ?
C51 0.3425(9) 0.1645(7) -0.415(1) 0.068(5) Uij ? ?
C52 0.3367(8) 0.1243(6) -0.341(1) 0.056(4) Uij ? ?
C53 0.3300(8) 0.0259(6) -0.202(1) 0.046(4) Uij ? ?
C54 0.4154(9) 0.0229(7) -0.156(1) 0.069(5) Uij ? ?
C55 0.4738(9) -0.0301(8) -0.168(1) 0.079(5) Uij ? ?
C56 0.449(1) -0.0806(8) -0.222(2) 0.086(5) Uij ? ?
C57 0.368(1) -0.0813(8) -0.272(1) 0.087(5) Uij ? ?
C58 0.3085(8) -0.0263(7) -0.257(1) 0.060(4) Uij ? ?
C59 0.1675(7) 0.0822(5) -0.229(1) 0.040(3) Uij ? ?
C60 0.1414(8) 0.0599(6) -0.350(1) 0.050(4) Uij ? ?
C61 0.0595(8) 0.0525(6) -0.393(1) 0.058(4) Uij ? ?
C62 0.0039(8) 0.0675(6) -0.317(1) 0.059(4) Uij ? ?
C63 0.0264(8) 0.0902(6) -0.197(1) 0.063(4) Uij ? ?
C64 0.1085(8) 0.0989(6) -0.152(1) 0.051(4) Uij ? ?
C65 0.7601(7) -0.4403(5) -0.132(1) 0.037(3) Uij ? ?
C66 0.7357(7) -0.4551(6) -0.036(1) 0.047(4) Uij ? ?
C67 0.7345(8) -0.4215(6) 0.079(1) 0.057(4) Uij ? ?
C68 0.7572(8) -0.3695(7) 0.101(1) 0.065(4) Uij ? ?
C69 0.7832(9) -0.3507(7) 0.011(2) 0.082(5) Uij ? ?
C70 0.7853(8) -0.3859(7) -0.103(1) 0.067(5) Uij ? ?
C71 0.7480(7) -0.4430(6) -0.374(1) 0.041(3) Uij ? ?
C72 0.6880(8) -0.3907(7) -0.380(1) 0.063(4) Uij ? ?
C73 0.6693(9) -0.3622(7) -0.479(1) 0.070(5) Uij ? ?
C74 0.7097(9) -0.3815(7) -0.577(1) 0.067(5) Uij ? ?
C75 0.7699(9) -0.4307(7) -0.572(1) 0.073(5) Uij ? ?
C76 0.7883(8) -0.4610(6) -0.474(1) 0.054(4) Uij ? ?
C77 0.8541(7) -0.5264(6) -0.260(1) 0.047(4) Uij ? ?
C78 0.9263(8) -0.5140(6) -0.187(1) 0.052(4) Uij ? ?
C79 1.0049(8) -0.5496(6) -0.191(1) 0.060(4) Uij ? ?
C80 1.0136(9) -0.5998(7) -0.275(1) 0.065(4) Uij ? ?
C81 0.9463(9) -0.6155(7) -0.351(1) 0.067(5) Uij ? ?
C82 0.8672(9) -0.5795(7) -0.342(1) 0.064(4) Uij ? ?
C83 0.6883(7) -0.5195(6) -0.288(1) 0.046(4) Uij ? ?
C84 0.6989(8) -0.5712(6) -0.238(1) 0.057(4) Uij ? ?
C85 0.6339(9) -0.5981(6) -0.243(1) 0.064(4) Uij ? ?
C86 0.5564(8) -0.5763(6) -0.302(1) 0.059(4) Uij ? ?
C87 0.5415(8) -0.5262(6) -0.351(1) 0.058(4) Uij ? ?
C88 0.6066(8) -0.4974(6) -0.342(1) 0.051(4) Uij ? ?
C89 0.610(2) 0.020(1) 0.534(2) 0.18(1) Uij ? ?
B1 0.2654(9) 0.0905(7) -0.180(1) 0.048(4) Uij ? ?
B2 0.7628(9) -0.4814(7) -0.263(1) 0.045(4) Uij ? ?
H1 -0.1739 -0.1143 -0.4023 0.0692 Uij ? ?
H2 -0.1431 -0.1776 -0.4676 0.0692 Uij ? ?
H3 -0.1450 -0.1666 -0.3293 0.0692 Uij ? ?
H4 -0.0252 -0.0458 -0.1051 0.0554 Uij ? ?
H5 -0.1084 -0.0398 -0.1951 0.0554 Uij ? ?
H6 -0.0786 -0.0929 -0.1243 0.0554 Uij ? ?
H7 0.1327 -0.0774 -0.1130 0.0572 Uij ? ?
H8 0.1726 -0.0711 -0.2194 0.0572 Uij ? ?
H9 0.0959 -0.0246 -0.1838 0.0572 Uij ? ?
H10 0.2070 -0.1611 -0.3849 0.0727 Uij ? ?
H11 0.1575 -0.1749 -0.5144 0.0727 Uij ? ?
H12 0.1634 -0.1103 -0.4587 0.0727 Uij ? ?
H13 -0.0163 -0.2360 -0.5530 0.0543 Uij ? ?
H14 -0.0430 -0.1801 -0.6154 0.0543 Uij ? ?
H15 0.0492 -0.2123 -0.5955 0.0543 Uij ? ?
H16 -0.1223 -0.2288 -0.0318 0.1707 Uij ? ?
H17 -0.1324 -0.2181 -0.1645 0.1707 Uij ? ?
H18 -0.1823 -0.2587 -0.1339 0.1707 Uij ? ?
H19 0.0630 -0.3280 0.1172 0.1301 Uij ? ?
H20 0.0205 -0.2640 0.0965 0.1301 Uij ? ?
H21 -0.0321 -0.3072 0.1096 0.1301 Uij ? ?
H22 0.1093 -0.4328 -0.0008 0.1176 Uij ? ?
H23 0.1458 -0.4446 -0.1195 0.1176 Uij ? ?
H24 0.1681 -0.3946 -0.0160 0.1176 Uij ? ?
H25 0.0024 -0.4494 -0.3722 0.1157 Uij ? ?
H26 0.0513 -0.4087 -0.4049 0.1157 Uij ? ?
H27 0.0942 -0.4514 -0.3123 0.1157 Uij ? ?
H28 -0.1570 -0.2915 -0.3577 0.1113 Uij ? ?
H29 -0.0817 -0.3139 -0.4247 0.1113 Uij ? ?
H30 -0.1315 -0.3581 -0.4079 0.1113 Uij ? ?
H31 0.6042 -0.3583 -0.0994 0.1044 Uij ? ?
H32 0.5657 -0.3005 -0.1532 0.1044 Uij ? ?
H33 0.5454 -0.3077 -0.0312 0.1044 Uij ? ?
H34 0.5012 -0.3195 -0.3840 0.1982 Uij ? ?
H35 0.4074 -0.3044 -0.4355 0.1982 Uij ? ?
H36 0.4439 -0.2666 -0.3184 0.1982 Uij ? ?
H37 0.2647 -0.3882 -0.3873 0.2374 Uij ? ?
H38 0.3106 -0.3665 -0.4687 0.2374 Uij ? ?
H39 0.3341 -0.4319 -0.4488 0.2374 Uij ? ?
H40 0.3322 -0.4390 -0.1078 0.2169 Uij ? ?
H41 0.3075 -0.4661 -0.2423 0.2169 Uij ? ?
H42 0.3933 -0.4906 -0.1697 0.2169 Uij ? ?
H43 0.4702 -0.4448 0.0039 0.1463 Uij ? ?
H44 0.5538 -0.4346 -0.0144 0.1463 Uij ? ?
H45 0.4942 -0.3841 0.0528 0.2072 Uij ? ?
H46 0.3716 -0.0570 0.0906 0.1248 Uij ? ?
H47 0.3452 -0.0956 -0.0318 0.1248 Uij ? ?
H48 0.2792 -0.0598 0.0459 0.1248 Uij ? ?
H49 0.5407 -0.2089 0.1193 0.1091 Uij ? ?
H50 0.4913 -0.1804 0.0073 0.1091 Uij ? ?
H51 0.5181 -0.1408 0.1280 0.1091 Uij ? ?
H52 0.4480 -0.2816 0.3015 0.1014 Uij ? ?
H53 0.4938 -0.2896 0.1928 0.1014 Uij ? ?
H54 0.5145 -0.2453 0.3091 0.1014 Uij ? ?
H55 0.2352 -0.2012 0.3125 0.1393 Uij ? ?
H56 0.2943 -0.2611 0.2796 0.1393 Uij ? ?
H57 0.3235 -0.2153 0.3877 0.1393 Uij ? ?
H58 0.2044 -0.0723 0.2140 0.1743 Uij ? ?
H59 0.1722 -0.1104 0.0945 0.1743 Uij ? ?
H60 0.1748 -0.1288 0.2187 0.1743 Uij ? ?
H61 0.2568 0.0464 0.0197 0.0745 Uij ? ?
H62 0.2914 0.0793 0.2307 0.0775 Uij ? ?
H63 0.3389 0.1668 0.2974 0.0889 Uij ? ?
H64 0.3555 0.2204 0.1621 0.0908 Uij ? ?
H65 0.3207 0.1906 -0.0440 0.0697 Uij ? ?
H66 0.1834 0.2040 -0.2184 0.0403 Uij ? ?
H67 0.1987 0.2699 -0.3367 0.0576 Uij ? ?
H68 0.2958 0.2446 -0.4541 0.0895 Uij ? ?
H69 0.3821 0.1542 -0.4677 0.0705 Uij ? ?
H70 0.3743 0.0873 -0.3439 0.0604 Uij ? ?
H71 0.4334 0.0580 -0.1171 0.0925 Uij ? ?
H72 0.5308 -0.0306 -0.1372 0.0891 Uij ? ?
H73 0.4893 -0.1165 -0.2259 0.0938 Uij ? ?
H74 0.3515 -0.1167 -0.3145 0.1047 Uij ? ?
H75 0.2517 -0.0261 -0.2882 0.0692 Uij ? ?
H76 0.1796 0.0493 -0.4050 0.0497 Uij ? ?
H77 0.0433 0.0368 -0.4753 0.0672 Uij ? ?
H78 -0.0511 0.0620 -0.3457 0.0623 Uij ? ?
H79 -0.0131 0.1004 -0.1441 0.0762 Uij ? ?
H80 0.1233 0.1158 -0.0698 0.0538 Uij ? ?
H81 0.7179 -0.4913 -0.0495 0.0424 Uij ? ?
H82 0.7179 -0.4352 0.1414 0.0555 Uij ? ?
H83 0.7555 -0.3453 0.1781 0.0674 Uij ? ?
H84 0.7996 -0.3138 0.0255 0.0825 Uij ? ?
H85 0.8046 -0.3729 -0.1631 0.0735 Uij ? ?
H86 0.6595 -0.3745 -0.3133 0.0656 Uij ? ?
H87 0.6263 -0.3276 -0.4800 0.0757 Uij ? ?
H88 0.6959 -0.3610 -0.6442 0.0664 Uij ? ?
H89 0.8003 -0.4448 -0.6371 0.0758 Uij ? ?
H90 0.8302 -0.4960 -0.4760 0.0526 Uij ? ?
H91 0.9220 -0.4785 -0.1301 0.0639 Uij ? ?
H92 1.0518 -0.5393 -0.1366 0.0750 Uij ? ?
H93 1.0670 -0.6238 -0.2810 0.0744 Uij ? ?
H94 0.9522 -0.6506 -0.4088 0.0647 Uij ? ?
H95 0.8204 -0.5918 -0.3931 0.0729 Uij ? ?
H96 0.7527 -0.5882 -0.2004 0.0489 Uij ? ?
H97 0.6431 -0.6321 -0.2049 0.0664 Uij ? ?
H98 0.5129 -0.5964 -0.3083 0.0676 Uij ? ?
H99 0.4876 -0.5109 -0.3910 0.0662 Uij ? ?
H100 0.5950 -0.4614 -0.3740 0.0511 Uij ? ?
H101 0.6020 0.0252 0.4525 0.2632 Uij ? ?
H102 0.5930 -0.0152 0.5387 0.2072 Uij ? ?

loop_
_atom_type_symbol
_atom_type_oxidation_number
_atom_type_number_in_cell
_atom_type_scat_dispersion_real
_atom_type_scat_dispersion_imag
_atom_type_scat_source
C 0 178 0.003 0.002 'International Tables'
H 0 204 0.000 0.000 'International Tables'
Ir 0 8 -1.444 7.990 'International Tables'
S 0 8 0.125 0.123 'International Tables'
Fe 0 2 0.346 0.844 'International Tables'
Cl 0 4 0.148 0.159 'International Tables'
B 0 4 0.001 0.001 'International Tables'

loop_
_geom_angle_atom_site_label_1
_geom_angle_atom_site_label_2
_geom_angle_atom_site_label_3
_geom_angle
_geom_angle_site_symmetry_1
_geom_angle_site_symmetry_2
_geom_angle_site_symmetry_3
_geom_angle_publ_flag
Ir(2) Ir(1) Fe(1) 59.56(4) ? ? ? yes
Ir(2) Ir(1) S(1) 52.27(7) ? ? ? yes
Ir(2) Ir(1) S(2) 52.32(8) ? ? ? yes
Ir(2) Ir(1) C(1) 119.2(3) ? ? ? yes
Ir(2) Ir(1) C(2) 132.7(3) ? ? ? yes
Ir(2) Ir(1) C(3) 163.0(3) ? ? ? yes
Ir(2) Ir(1) C(4) 158.1(3) ? ? ? yes
Ir(2) Ir(1) C(5) 129.5(3) ? ? ? yes
Fe(1) Ir(1) S(1) 50.64(7) ? ? ? yes
Fe(1) Ir(1) S(2) 50.87(7) ? ? ? yes
Fe(1) Ir(1) C(1) 178.6(3) ? ? ? yes
Fe(1) Ir(1) C(2) 142.7(3) ? ? ? yes
Fe(1) Ir(1) C(3) 117.9(3) ? ? ? yes
Fe(1) Ir(1) C(4) 118.2(3) ? ? ? yes
Fe(1) Ir(1) C(5) 143.3(3) ? ? ? yes
S(1) Ir(1) S(2) 88.37(9) ? ? ? yes
S(1) Ir(1) C(1) 128.3(3) ? ? ? yes
S(1) Ir(1) C(2) 104.7(3) ? ? ? yes
S(1) Ir(1) C(3) 112.0(3) ? ? ? yes
S(1) Ir(1) C(4) 146.0(3) ? ? ? yes
S(1) Ir(1) C(5) 166.0(3) ? ? ? yes
S(2) Ir(1) C(1) 129.1(3) ? ? ? yes
S(2) Ir(1) C(2) 165.8(3) ? ? ? yes
S(2) Ir(1) C(3) 141.4(3) ? ? ? yes
S(2) Ir(1) C(4) 107.9(3) ? ? ? yes
S(2) Ir(1) C(5) 102.9(3) ? ? ? yes
C(1) Ir(1) C(2) 37.5(4) ? ? ? yes
C(1) Ir(1) C(3) 63.1(4) ? ? ? yes
C(1) Ir(1) C(4) 63.1(4) ? ? ? yes
C(1) Ir(1) C(5) 37.7(4) ? ? ? yes
C(2) Ir(1) C(3) 37.9(4) ? ? ? yes
C(2) Ir(1) C(4) 63.9(4) ? ? ? yes
C(2) Ir(1) C(5) 63.3(4) ? ? ? yes
C(3) Ir(1) C(4) 38.9(4) ? ? ? yes
C(3) Ir(1) C(5) 63.8(4) ? ? ? yes
C(4) Ir(1) C(5) 37.7(4) ? ? ? yes
Ir(1) Ir(2) Fe(1) 58.62(3) ? ? ? yes
Ir(1) Ir(2) S(1) 52.26(8) ? ? ? yes
Ir(1) Ir(2) S(2) 52.32(7) ? ? ? yes
Ir(1) Ir(2) C(11) 120.1(4) ? ? ? yes
Ir(1) Ir(2) C(12) 144.0(4) ? ? ? yes
Ir(1) Ir(2) C(13) 176.8(3) ? ? ? yes
Ir(1) Ir(2) C(14) 143.3(4) ? ? ? yes
Ir(1) Ir(2) C(15) 119.8(4) ? ? ? yes
Fe(1) Ir(2) S(1) 50.23(7) ? ? ? yes
Fe(1) Ir(2) S(2) 50.47(7) ? ? ? yes
Fe(1) Ir(2) C(11) 155.4(4) ? ? ? yes
Fe(1) Ir(2) C(12) 126.8(4) ? ? ? yes
Fe(1) Ir(2) C(13) 118.3(3) ? ? ? yes
Fe(1) Ir(2) C(14) 134.4(3) ? ? ? yes
Fe(1) Ir(2) C(15) 165.9(3) ? ? ? yes
S(1) Ir(2) S(2) 88.4(1) ? ? ? yes
S(1) Ir(2) C(11) 107.7(4) ? ? ? yes
S(1) Ir(2) C(12) 101.0(4) ? ? ? yes
S(1) Ir(2) C(13) 127.0(3) ? ? ? yes
S(1) Ir(2) C(14) 164.0(4) ? ? ? yes
S(1) Ir(2) C(15) 141.9(3) ? ? ? yes
S(2) Ir(2) C(11) 151.5(4) ? ? ? yes
S(2) Ir(2) C(12) 162.9(4) ? ? ? yes
S(2) Ir(2) C(13) 125.5(3) ? ? ? yes
S(2) Ir(2) C(14) 105.4(4) ? ? ? yes
S(2) Ir(2) C(15) 116.4(4) ? ? ? yes
C(11) Ir(2) C(12) 37.7(6) ? ? ? yes
C(11) Ir(2) C(13) 63.0(5) ? ? ? yes
C(11) Ir(2) C(14) 63.5(5) ? ? ? yes
C(11) Ir(2) C(15) 38.6(5) ? ? ? yes
C(12) Ir(2) C(13) 37.9(5) ? ? ? yes
C(12) Ir(2) C(14) 63.6(5) ? ? ? yes
C(12) Ir(2) C(15) 63.8(5) ? ? ? yes
C(13) Ir(2) C(14) 37.7(5) ? ? ? yes
C(13) Ir(2) C(15) 62.9(5) ? ? ? yes
C(14) Ir(2) C(15) 37.4(4) ? ? ? yes
Ir(4) Ir(3) Fe(1) 59.61(3) ? ? ? yes
Ir(4) Ir(3) S(3) 52.24(7) ? ? ? yes
Ir(4) Ir(3) S(4) 52.52(7) ? ? ? yes
Ir(4) Ir(3) C(21) 118.2(3) ? ? ? yes
Ir(4) Ir(3) C(22) 139.0(5) ? ? ? yes
Ir(4) Ir(3) C(23) 172.0(6) ? ? ? yes
Ir(4) Ir(3) C(24) 152.1(6) ? ? ? yes
Ir(4) Ir(3) C(25) 123.0(3) ? ? ? yes
Ir(4) Ir(3) C(90) 170.9(4) ? ? ? yes
Ir(4) Ir(3) C(92) 151.9(4) ? ? ? yes
Ir(4) Ir(3) C(93) 127.6(4) ? ? ? yes
Ir(4) Ir(3) C(94) 122.7(3) ? ? ? yes
Ir(4) Ir(3) C(95) 141.5(3) ? ? ? yes
Fe(1) Ir(3) S(3) 50.56(8) ? ? ? yes
Fe(1) Ir(3) S(4) 50.48(7) ? ? ? yes
Fe(1) Ir(3) C(21) 167.7(4) ? ? ? yes
Fe(1) Ir(3) C(22) 134.0(4) ? ? ? yes
Fe(1) Ir(3) C(23) 118.2(5) ? ? ? yes
Fe(1) Ir(3) C(24) 123.9(5) ? ? ? yes
Fe(1) Ir(3) C(25) 153.0(4) ? ? ? yes
Fe(1) Ir(3) C(90) 115.7(3) ? ? ? yes
Fe(1) Ir(3) C(92) 115.1(3) ? ? ? yes
Fe(1) Ir(3) C(93) 139.6(3) ? ? ? yes
Fe(1) Ir(3) C(94) 177.0(4) ? ? ? yes
Fe(1) Ir(3) C(95) 141.7(4) ? ? ? yes
S(3) Ir(3) S(4) 88.1(1) ? ? ? yes
S(3) Ir(3) C(21) 117.7(4) ? ? ? yes
S(3) Ir(3) C(22) 102.7(5) ? ? ? yes
S(3) Ir(3) C(23) 120.0(5) ? ? ? yes
S(3) Ir(3) C(24) 154.4(5) ? ? ? yes
S(3) Ir(3) C(25) 155.3(4) ? ? ? yes
S(3) Ir(3) C(90) 132.2(4) ? ? ? yes
S(3) Ir(3) C(92) 101.7(4) ? ? ? yes
S(3) Ir(3) C(93) 99.2(4) ? ? ? yes
S(3) Ir(3) C(94) 128.6(5) ? ? ? yes
S(3) Ir(3) C(95) 161.3(4) ? ? ? yes
S(4) Ir(3) C(21) 139.5(4) ? ? ? yes
S(4) Ir(3) C(22) 167.9(5) ? ? ? yes
S(4) Ir(3) C(23) 133.2(6) ? ? ? yes
S(4) Ir(3) C(24) 105.9(6) ? ? ? yes
S(4) Ir(3) C(25) 107.2(4) ? ? ? yes
S(4) Ir(3) C(90) 118.4(4) ? ? ? yes
S(4) Ir(3) C(92) 148.7(4) ? ? ? yes
S(4) Ir(3) C(93) 169.9(3) ? ? ? yes
S(4) Ir(3) C(94) 132.3(4) ? ? ? yes
S(4) Ir(3) C(95) 110.4(4) ? ? ? yes
C(21) Ir(3) C(22) 38.6(5) ? ? ? yes
C(21) Ir(3) C(23) 62.1(6) ? ? ? yes
C(21) Ir(3) C(24) 64.4(6) ? ? ? yes
C(21) Ir(3) C(25) 39.2(6) ? ? ? yes
C(21) Ir(3) C(90) 68.2(5) ? ? ? yes
C(21) Ir(3) C(92) 60.4(5) ? ? ? yes
C(21) Ir(3) C(93) 30.4(5) ? ? ? yes
C(21) Ir(3) C(94) 10.9(6) ? ? ? yes
C(21) Ir(3) C(95) 48.3(6) ? ? ? yes
C(22) Ir(3) C(23) 35.9(8) ? ? ? yes
C(22) Ir(3) C(24) 62.1(8) ? ? ? yes
C(22) Ir(3) C(25) 64.6(6) ? ? ? yes
C(22) Ir(3) C(90) 50.0(7) ? ? ? yes
C(22) Ir(3) C(92) 23.9(6) ? ? ? yes
C(22) Ir(3) C(93) 12.8(6) ? ? ? yes
C(22) Ir(3) C(94) 43.0(6) ? ? ? yes
C(22) Ir(3) C(95) 58.7(7) ? ? ? yes
C(23) Ir(3) C(24) 35.9(8) ? ? ? yes
C(23) Ir(3) C(25) 62.9(6) ? ? ? yes
C(23) Ir(3) C(90) 15.9(7) ? ? ? yes
C(23) Ir(3) C(92) 20.3(7) ? ? ? yes
C(23) Ir(3) C(93) 48.1(7) ? ? ? yes
C(23) Ir(3) C(94) 59.3(6) ? ? ? yes
C(23) Ir(3) C(95) 45.4(6) ? ? ? yes
C(24) Ir(3) C(25) 39.6(6) ? ? ? yes
C(24) Ir(3) C(90) 22.3(6) ? ? ? yes
C(24) Ir(3) C(92) 55.6(7) ? ? ? yes
C(24) Ir(3) C(93) 70.2(7) ? ? ? yes
C(24) Ir(3) C(94) 55.3(6) ? ? ? yes
C(24) Ir(3) C(95) 19.5(6) ? ? ? yes
C(25) Ir(3) C(90) 57.0(5) ? ? ? yes
C(25) Ir(3) C(92) 75.3(5) ? ? ? yes
C(25) Ir(3) C(93) 63.6(6) ? ? ? yes
C(25) Ir(3) C(94) 28.5(6) ? ? ? yes
C(25) Ir(3) C(95) 20.5(5) ? ? ? yes
C(90) Ir(3) C(92) 36.1(6) ? ? ? yes
C(90) Ir(3) C(93) 61.3(5) ? ? ? yes
C(90) Ir(3) C(94) 62.3(5) ? ? ? yes
C(90) Ir(3) C(95) 37.0(5) ? ? ? yes
C(92) Ir(3) C(93) 36.5(5) ? ? ? yes
C(92) Ir(3) C(94) 61.9(5) ? ? ? yes
C(92) Ir(3) C(95) 61.5(5) ? ? ? yes
C(93) Ir(3) C(94) 37.7(5) ? ? ? yes
C(93) Ir(3) C(95) 62.7(6) ? ? ? yes
C(94) Ir(3) C(95) 38.1(6) ? ? ? yes
Ir(3) Ir(4) Fe(1) 58.97(3) ? ? ? yes
Ir(3) Ir(4) S(3) 52.60(7) ? ? ? yes
Ir(3) Ir(4) S(4) 52.38(7) ? ? ? yes
Ir(3) Ir(4) C(31) 144.1(4) ? ? ? yes
Ir(3) Ir(4) C(32) 120.9(3) ? ? ? yes
Ir(3) Ir(4) C(33) 121.7(3) ? ? ? yes
Ir(3) Ir(4) C(34) 144.9(4) ? ? ? yes
Ir(3) Ir(4) C(35) 175.7(3) ? ? ? yes
Fe(1) Ir(4) S(3) 50.36(8) ? ? ? yes
Fe(1) Ir(4) S(4) 50.17(7) ? ? ? yes
Fe(1) Ir(4) C(31) 130.8(3) ? ? ? yes
Fe(1) Ir(4) C(32) 162.1(3) ? ? ? yes
Fe(1) Ir(4) C(33) 159.8(4) ? ? ? yes
Fe(1) Ir(4) C(34) 129.0(4) ? ? ? yes
Fe(1) Ir(4) C(35) 116.8(3) ? ? ? yes
S(3) Ir(4) S(4) 88.3(1) ? ? ? yes
S(3) Ir(4) C(31) 103.6(3) ? ? ? yes
S(3) Ir(4) C(32) 113.7(3) ? ? ? yes
S(3) Ir(4) C(33) 148.6(4) ? ? ? yes
S(3) Ir(4) C(34) 162.3(4) ? ? ? yes
S(3) Ir(4) C(35) 125.8(4) ? ? ? yes
S(4) Ir(4) C(31) 163.5(4) ? ? ? yes
S(4) Ir(4) C(32) 146.2(3) ? ? ? yes
S(4) Ir(4) C(33) 112.3(4) ? ? ? yes
S(4) Ir(4) C(34) 103.3(5) ? ? ? yes
S(4) Ir(4) C(35) 125.0(5) ? ? ? yes
C(31) Ir(4) C(32) 37.4(4) ? ? ? yes
C(31) Ir(4) C(33) 62.5(5) ? ? ? yes
C(31) Ir(4) C(34) 62.6(6) ? ? ? yes
C(31) Ir(4) C(35) 38.5(6) ? ? ? yes
C(32) Ir(4) C(33) 37.9(5) ? ? ? yes
C(32) Ir(4) C(34) 63.0(6) ? ? ? yes
C(32) Ir(4) C(35) 63.3(5) ? ? ? yes
C(33) Ir(4) C(34) 37.2(5) ? ? ? yes
C(33) Ir(4) C(35) 62.0(4) ? ? ? yes
C(34) Ir(4) C(35) 36.5(6) ? ? ? yes
Ir(1) Fe(1) Ir(2) 61.82(3) ? ? ? yes
Ir(1) Fe(1) Ir(3) 144.04(6) ? ? ? yes
Ir(1) Fe(1) Ir(4) 131.76(6) ? ? ? yes
Ir(1) Fe(1) S(1) 54.51(8) ? ? ? yes
Ir(1) Fe(1) S(2) 54.51(7) ? ? ? yes
Ir(1) Fe(1) S(3) 102.83(9) ? ? ? yes
Ir(1) Fe(1) S(4) 161.0(1) ? ? ? yes
Ir(2) Fe(1) Ir(3) 131.21(6) ? ? ? yes
Ir(2) Fe(1) Ir(4) 144.71(6) ? ? ? yes
Ir(2) Fe(1) S(1) 54.05(8) ? ? ? yes
Ir(2) Fe(1) S(2) 54.05(9) ? ? ? yes
Ir(2) Fe(1) S(3) 160.85(10) ? ? ? yes
Ir(2) Fe(1) S(4) 103.0(1) ? ? ? yes
Ir(3) Fe(1) Ir(4) 61.42(3) ? ? ? yes
Ir(3) Fe(1) S(1) 160.91(9) ? ? ? yes
Ir(3) Fe(1) S(2) 102.56(8) ? ? ? yes
Ir(3) Fe(1) S(3) 54.45(7) ? ? ? yes
Ir(3) Fe(1) S(4) 54.31(8) ? ? ? yes
Ir(4) Fe(1) S(1) 103.62(8) ? ? ? yes
Ir(4) Fe(1) S(2) 160.4(1) ? ? ? yes
Ir(4) Fe(1) S(3) 53.83(8) ? ? ? yes
Ir(4) Fe(1) S(4) 54.11(8) ? ? ? yes
S(1) Fe(1) S(2) 94.2(1) ? ? ? yes
S(1) Fe(1) S(3) 128.2(1) ? ? ? yes
S(1) Fe(1) S(4) 107.9(1) ? ? ? yes
S(2) Fe(1) S(3) 108.4(1) ? ? ? yes
S(2) Fe(1) S(4) 127.7(1) ? ? ? yes
S(3) Fe(1) S(4) 94.2(1) ? ? ? yes
Ir(1) S(1) Ir(2) 75.47(8) ? ? ? yes
Ir(1) S(1) Fe(1) 74.86(10) ? ? ? yes
Ir(2) S(1) Fe(1) 75.72(9) ? ? ? yes
Ir(1) S(2) Ir(2) 75.36(8) ? ? ? yes
Ir(1) S(2) Fe(1) 74.61(8) ? ? ? yes
Ir(2) S(2) Fe(1) 75.48(10) ? ? ? yes
Ir(3) S(3) Ir(4) 75.15(9) ? ? ? yes
Ir(3) S(3) Fe(1) 75.0(1) ? ? ? yes
Ir(4) S(3) Fe(1) 75.8(1) ? ? ? yes
Ir(3) S(4) Ir(4) 75.1(1) ? ? ? yes
Ir(3) S(4) Fe(1) 75.2(1) ? ? ? yes
Ir(4) S(4) Fe(1) 75.7(1) ? ? ? yes
Ir(1) C(1) C(2) 71.1(5) ? ? ? yes
Ir(1) C(1) C(5) 69.8(6) ? ? ? yes
Ir(1) C(1) C(6) 128.7(8) ? ? ? yes
C(2) C(1) C(5) 108.3(9) ? ? ? yes
C(2) C(1) C(6) 125.1(9) ? ? ? yes
C(5) C(1) C(6) 126.4(9) ? ? ? yes
Ir(1) C(2) C(1) 71.4(5) ? ? ? yes
Ir(1) C(2) C(3) 69.7(6) ? ? ? yes
Ir(1) C(2) C(7) 126.4(9) ? ? ? yes
C(1) C(2) C(3) 107.7(9) ? ? ? yes
C(1) C(2) C(7) 125.9(10) ? ? ? yes
C(3) C(2) C(7) 126.3(9) ? ? ? yes
Ir(1) C(3) C(2) 72.3(7) ? ? ? yes
Ir(1) C(3) C(4) 69.4(7) ? ? ? yes
Ir(1) C(3) C(8) 123.5(8) ? ? ? yes
C(2) C(3) C(4) 107.2(9) ? ? ? yes
C(2) C(3) C(8) 125.1(10) ? ? ? yes
C(4) C(3) C(8) 127(1) ? ? ? yes
Ir(1) C(4) C(3) 71.7(7) ? ? ? yes
Ir(1) C(4) C(5) 72.4(8) ? ? ? yes
Ir(1) C(4) C(9) 126.8(8) ? ? ? yes
C(3) C(4) C(5) 108.5(10) ? ? ? yes
C(3) C(4) C(9) 123.3(10) ? ? ? yes
C(5) C(4) C(9) 127.9(10) ? ? ? yes
Ir(1) C(5) C(1) 72.5(6) ? ? ? yes
Ir(1) C(5) C(4) 69.9(7) ? ? ? yes
Ir(1) C(5) C(10) 127.7(8) ? ? ? yes
C(1) C(5) C(4) 108.3(9) ? ? ? yes
C(1) C(5) C(10) 124(1) ? ? ? yes
C(4) C(5) C(10) 126(1) ? ? ? yes
Ir(2) C(11) C(12) 71.8(9) ? ? ? yes
Ir(2) C(11) C(15) 72.6(8) ? ? ? yes
Ir(2) C(11) C(16) 123(1) ? ? ? yes
C(12) C(11) C(15) 108(1) ? ? ? yes
C(12) C(11) C(16) 126(1) ? ? ? yes
C(15) C(11) C(16) 124(1) ? ? ? yes
Ir(2) C(12) C(11) 70.5(9) ? ? ? yes
Ir(2) C(12) C(13) 72.9(9) ? ? ? yes
Ir(2) C(12) C(17) 126(1) ? ? ? yes
C(11) C(12) C(13) 108(1) ? ? ? yes
C(11) C(12) C(17) 128(1) ? ? ? yes
C(13) C(12) C(17) 123(1) ? ? ? yes
Ir(2) C(13) C(12) 69.1(9) ? ? ? yes
Ir(2) C(13) C(14) 72.0(8) ? ? ? yes
Ir(2) C(13) C(18) 127(1) ? ? ? yes
C(12) C(13) C(14) 108.3(10) ? ? ? yes
C(12) C(13) C(18) 127(1) ? ? ? yes
C(14) C(13) C(18) 124(1) ? ? ? yes
Ir(2) C(14) C(13) 70.3(7) ? ? ? yes
Ir(2) C(14) C(15) 69.9(7) ? ? ? yes
Ir(2) C(14) C(19) 127(1) ? ? ? yes
C(13) C(14) C(15) 107(1) ? ? ? yes
C(13) C(14) C(19) 129(1) ? ? ? yes
C(15) C(14) C(19) 123(1) ? ? ? yes
Ir(2) C(15) C(11) 68.8(7) ? ? ? yes
Ir(2) C(15) C(14) 72.7(7) ? ? ? yes
Ir(2) C(15) C(20) 125(1) ? ? ? yes
C(11) C(15) C(14) 107(1) ? ? ? yes
C(11) C(15) C(20) 125(1) ? ? ? yes
C(14) C(15) C(20) 127(1) ? ? ? yes
Ir(3) C(21) C(22) 70.1(9) ? ? ? yes
Ir(3) C(21) C(25) 71.4(8) ? ? ? yes
Ir(3) C(21) C(26) 125.3(9) ? ? ? yes
Ir(3) C(21) C(93) 73.9(9) ? ? ? yes
Ir(3) C(21) C(94) 72(2) ? ? ? yes
Ir(3) C(21) C(95) 64.0(6) ? ? ? yes
Ir(3) C(21) C(99) 116(1) ? ? ? yes
C(22) C(21) C(25) 107(1) ? ? ? yes
C(22) C(21) C(26) 133(1) ? ? ? yes
C(22) C(21) C(93) 17(1) ? ? ? yes
C(22) C(21) C(94) 100(2) ? ? ? yes
C(22) C(21) C(95) 81(1) ? ? ? yes
C(22) C(21) C(99) 172(1) ? ? ? yes
C(25) C(21) C(26) 119(1) ? ? ? yes
C(25) C(21) C(93) 123(1) ? ? ? yes
C(25) C(21) C(94) 8(2) ? ? ? yes
C(25) C(21) C(95) 25.8(7) ? ? ? yes
C(25) C(21) C(99) 79(1) ? ? ? yes
C(26) C(21) C(93) 116(1) ? ? ? yes
C(26) C(21) C(94) 126(2) ? ? ? yes
C(26) C(21) C(95) 145(1) ? ? ? yes
C(26) C(21) C(99) 40(1) ? ? ? yes
C(93) C(21) C(94) 116(2) ? ? ? yes
C(93) C(21) C(95) 97(1) ? ? ? yes
C(93) C(21) C(99) 157(1) ? ? ? yes
C(94) C(21) C(95) 18(2) ? ? ? yes
C(94) C(21) C(99) 85(2) ? ? ? yes
C(95) C(21) C(99) 104(1) ? ? ? yes
Ir(3) C(22) C(21) 71.3(9) ? ? ? yes
Ir(3) C(22) C(23) 68(1) ? ? ? yes
Ir(3) C(22) C(27) 125(1) ? ? ? yes
Ir(3) C(22) C(92) 82(1) ? ? ? yes
Ir(3) C(22) C(93) 83(2) ? ? ? yes
Ir(3) C(22) C(94) 66.0(8) ? ? ? yes
C(21) C(22) C(23) 106(1) ? ? ? yes
C(21) C(22) C(27) 121(1) ? ? ? yes
C(21) C(22) C(92) 140(2) ? ? ? yes
C(21) C(22) C(93) 44(2) ? ? ? yes
C(21) C(22) C(94) 15.1(9) ? ? ? yes
C(23) C(22) C(27) 132(1) ? ? ? yes
C(23) C(22) C(92) 35(1) ? ? ? yes
C(23) C(22) C(93) 146(3) ? ? ? yes
C(23) C(22) C(94) 91(1) ? ? ? yes
C(27) C(22) C(92) 97(1) ? ? ? yes
C(27) C(22) C(93) 79(3) ? ? ? yes
C(27) C(22) C(94) 136(1) ? ? ? yes
C(92) C(22) C(93) 159(3) ? ? ? yes
C(92) C(22) C(94) 126(2) ? ? ? yes
C(93) C(22) C(94) 58(2) ? ? ? yes
Ir(3) C(23) C(22) 75(1) ? ? ? yes
Ir(3) C(23) C(24) 76(1) ? ? ? yes
Ir(3) C(23) C(28) 125(1) ? ? ? yes
Ir(3) C(23) C(90) 93(2) ? ? ? yes
Ir(3) C(23) C(92) 90(1) ? ? ? yes
Ir(3) C(23) C(93) 68.3(7) ? ? ? yes
Ir(3) C(23) C(95) 68.5(8) ? ? ? yes
C(22) C(23) C(24) 117(1) ? ? ? yes
C(22) C(23) C(28) 123(1) ? ? ? yes
C(22) C(23) C(90) 146(2) ? ? ? yes
C(22) C(23) C(92) 43(1) ? ? ? yes
C(22) C(23) C(93) 8.9(10) ? ? ? yes
C(22) C(23) C(95) 90(1) ? ? ? yes
C(24) C(23) C(28) 118(1) ? ? ? yes
C(24) C(23) C(90) 29(1) ? ? ? yes
C(24) C(23) C(92) 159(2) ? ? ? yes
C(24) C(23) C(93) 109(1) ? ? ? yes
C(24) C(23) C(95) 26(1) ? ? ? yes
C(28) C(23) C(90) 88(2) ? ? ? yes
C(28) C(23) C(92) 81(1) ? ? ? yes
C(28) C(23) C(93) 131(1) ? ? ? yes
C(28) C(23) C(95) 144(1) ? ? ? yes
C(90) C(23) C(92) 170(3) ? ? ? yes
C(90) C(23) C(93) 138(2) ? ? ? yes
C(90) C(23) C(95) 55(1) ? ? ? yes
C(92) C(23) C(93) 50(1) ? ? ? yes
C(92) C(23) C(95) 133(2) ? ? ? yes
C(93) C(23) C(95) 83(1) ? ? ? yes
Ir(3) C(24) C(23) 67(1) ? ? ? yes
Ir(3) C(24) C(25) 70.7(9) ? ? ? yes
Ir(3) C(24) C(29) 123(1) ? ? ? yes
Ir(3) C(24) C(90) 79(1) ? ? ? yes
Ir(3) C(24) C(95) 74(1) ? ? ? yes
Ir(3) C(24) C(100) 107(1) ? ? ? yes
C(23) C(24) C(25) 105(1) ? ? ? yes
C(23) C(24) C(29) 138(1) ? ? ? yes
C(23) C(24) C(90) 20(1) ? ? ? yes
C(23) C(24) C(95) 100(2) ? ? ? yes
C(23) C(24) C(100) 160(1) ? ? ? yes
C(25) C(24) C(29) 115(1) ? ? ? yes
C(25) C(24) C(90) 126(2) ? ? ? yes
C(25) C(24) C(95) 9(1) ? ? ? yes
C(25) C(24) C(100) 56(1) ? ? ? yes
C(29) C(24) C(90) 118(2) ? ? ? yes
C(29) C(24) C(95) 120(2) ? ? ? yes
C(29) C(24) C(100) 59(1) ? ? ? yes
C(90) C(24) C(95) 120(3) ? ? ? yes
C(90) C(24) C(100) 172(2) ? ? ? yes
C(95) C(24) C(100) 60(1) ? ? ? yes
Ir(3) C(25) C(21) 69.4(7) ? ? ? yes
Ir(3) C(25) C(24) 69.7(8) ? ? ? yes
Ir(3) C(25) C(30) 127.1(10) ? ? ? yes
Ir(3) C(25) C(94) 69.7(9) ? ? ? yes
Ir(3) C(25) C(95) 73(1) ? ? ? yes
Ir(3) C(25) C(100) 115(1) ? ? ? yes
C(21) C(25) C(24) 103(1) ? ? ? yes
C(21) C(25) C(30) 126(1) ? ? ? yes
C(21) C(25) C(94) 3.2(8) ? ? ? yes
C(21) C(25) C(95) 98(1) ? ? ? yes
C(21) C(25) C(100) 168(1) ? ? ? yes
C(24) C(25) C(30) 129(1) ? ? ? yes
C(24) C(25) C(94) 101(1) ? ? ? yes
C(24) C(25) C(95) 8(1) ? ? ? yes
C(24) C(25) C(100) 69(1) ? ? ? yes
C(30) C(25) C(94) 129(1) ? ? ? yes
C(30) C(25) C(95) 133(2) ? ? ? yes
C(30) C(25) C(100) 59(1) ? ? ? yes
C(94) C(25) C(95) 95(1) ? ? ? yes
C(94) C(25) C(100) 165(1) ? ? ? yes
C(95) C(25) C(100) 74(1) ? ? ? yes
C(21) C(26) C(94) 10.9(8) ? ? ? yes
C(21) C(26) C(99) 70(1) ? ? ? yes
C(94) C(26) C(99) 59(1) ? ? ? yes
C(22) C(27) C(92) 30.0(9) ? ? ? yes
C(22) C(27) C(93) 19.2(9) ? ? ? yes
C(22) C(27) C(97) 88(1) ? ? ? yes
C(92) C(27) C(93) 48(1) ? ? ? yes
C(92) C(27) C(97) 116(2) ? ? ? yes
C(93) C(27) C(97) 69(1) ? ? ? yes
C(23) C(28) C(90) 21(1) ? ? ? yes
C(23) C(28) C(92) 28(1) ? ? ? yes
C(23) C(28) C(96) 77(1) ? ? ? yes
C(23) C(28) C(98) 85(1) ? ? ? yes
C(90) C(28) C(92) 50.5(10) ? ? ? yes
C(90) C(28) C(96) 55(1) ? ? ? yes
C(90) C(28) C(98) 107(1) ? ? ? yes
C(92) C(28) C(96) 105(1) ? ? ? yes
C(92) C(28) C(98) 56(1) ? ? ? yes
C(96) C(28) C(98) 159(1) ? ? ? yes
C(24) C(29) C(96) 66(1) ? ? ? yes
C(24) C(29) C(100) 66(1) ? ? ? yes
C(96) C(29) C(100) 132(1) ? ? ? yes
C(25) C(30) C(100) 62(1) ? ? ? yes
Ir(4) C(31) C(32) 71.1(7) ? ? ? yes
Ir(4) C(31) C(35) 69.7(8) ? ? ? yes
Ir(4) C(31) C(36) 128.4(9) ? ? ? yes
C(32) C(31) C(35) 107(1) ? ? ? yes
C(32) C(31) C(36) 125(1) ? ? ? yes
C(35) C(31) C(36) 127(1) ? ? ? yes
Ir(4) C(32) C(31) 71.5(7) ? ? ? yes
Ir(4) C(32) C(33) 70.2(7) ? ? ? yes
Ir(4) C(32) C(37) 126.2(8) ? ? ? yes
C(31) C(32) C(33) 106(1) ? ? ? yes
C(31) C(32) C(37) 125(1) ? ? ? yes
C(33) C(32) C(37) 128(1) ? ? ? yes
Ir(4) C(33) C(32) 71.9(6) ? ? ? yes
Ir(4) C(33) C(34) 70.3(7) ? ? ? yes
Ir(4) C(33) C(38) 126.5(8) ? ? ? yes
C(32) C(33) C(34) 108(1) ? ? ? yes
C(32) C(33) C(38) 124(1) ? ? ? yes
C(34) C(33) C(38) 126(1) ? ? ? yes
Ir(4) C(34) C(33) 72.5(8) ? ? ? yes
Ir(4) C(34) C(35) 72.8(9) ? ? ? yes
Ir(4) C(34) C(39) 127(1) ? ? ? yes
C(33) C(34) C(35) 110(1) ? ? ? yes
C(33) C(34) C(39) 124(1) ? ? ? yes
C(35) C(34) C(39) 124(1) ? ? ? yes
Ir(4) C(35) C(31) 71.8(7) ? ? ? yes
Ir(4) C(35) C(34) 70.7(8) ? ? ? yes
Ir(4) C(35) C(40) 125.3(9) ? ? ? yes
C(31) C(35) C(34) 107(1) ? ? ? yes
C(31) C(35) C(40) 123(1) ? ? ? yes
C(34) C(35) C(40) 129(1) ? ? ? yes
C(42) C(41) C(46) 115(1) ? ? ? yes
C(42) C(41) B(1) 117(1) ? ? ? yes
C(46) C(41) B(1) 126(1) ? ? ? yes
C(41) C(42) C(43) 121(1) ? ? ? yes
C(42) C(43) C(44) 118(1) ? ? ? yes
C(43) C(44) C(45) 118(1) ? ? ? yes
C(44) C(45) C(46) 122(1) ? ? ? yes
C(41) C(46) C(45) 122(1) ? ? ? yes
C(48) C(47) C(52) 113(1) ? ? ? yes
C(48) C(47) B(1) 121(1) ? ? ? yes
C(52) C(47) B(1) 125.3(9) ? ? ? yes
C(47) C(48) C(49) 122(1) ? ? ? yes
C(48) C(49) C(50) 120(1) ? ? ? yes
C(49) C(50) C(51) 119(1) ? ? ? yes
C(50) C(51) C(52) 120(1) ? ? ? yes
C(47) C(52) C(51) 123(1) ? ? ? yes
C(54) C(53) C(58) 114.4(9) ? ? ? yes
C(54) C(53) B(1) 119.5(10) ? ? ? yes
C(58) C(53) B(1) 126.0(9) ? ? ? yes
C(53) C(54) C(55) 123(1) ? ? ? yes
C(54) C(55) C(56) 119(1) ? ? ? yes
C(55) C(56) C(57) 120(1) ? ? ? yes
C(56) C(57) C(58) 118(1) ? ? ? yes
C(53) C(58) C(57) 122.8(10) ? ? ? yes
C(60) C(59) C(64) 117.5(10) ? ? ? yes
C(60) C(59) B(1) 120(1) ? ? ? yes
C(64) C(59) B(1) 122.5(9) ? ? ? yes
C(59) C(60) C(61) 121(1) ? ? ? yes
C(60) C(61) C(62) 120(1) ? ? ? yes
C(61) C(62) C(63) 118(1) ? ? ? yes
C(62) C(63) C(64) 121(1) ? ? ? yes
C(59) C(64) C(63) 119.4(10) ? ? ? yes
C(66) C(65) C(70) 112.6(10) ? ? ? yes
C(66) C(65) B(2) 123(1) ? ? ? yes
C(70) C(65) B(2) 123(1) ? ? ? yes
C(65) C(66) C(67) 124(1) ? ? ? yes
C(66) C(67) C(68) 119(1) ? ? ? yes
C(67) C(68) C(69) 118(1) ? ? ? yes
C(68) C(69) C(70) 120(1) ? ? ? yes
C(65) C(70) C(69) 123(1) ? ? ? yes
C(72) C(71) C(76) 113(1) ? ? ? yes
C(72) C(71) B(2) 122(1) ? ? ? yes
C(76) C(71) B(2) 123.5(9) ? ? ? yes
C(71) C(72) C(73) 122(1) ? ? ? yes
C(72) C(73) C(74) 122(1) ? ? ? yes
C(73) C(74) C(75) 116(1) ? ? ? yes
C(74) C(75) C(76) 120(1) ? ? ? yes
C(71) C(76) C(75) 123.5(10) ? ? ? yes
C(78) C(77) C(82) 113.4(9) ? ? ? yes
C(78) C(77) B(2) 124.1(9) ? ? ? yes
C(82) C(77) B(2) 122.3(9) ? ? ? yes
C(77) C(78) C(79) 124(1) ? ? ? yes
C(78) C(79) C(80) 119(1) ? ? ? yes
C(79) C(80) C(81) 119(1) ? ? ? yes
C(80) C(81) C(82) 119(1) ? ? ? yes
C(77) C(82) C(81) 123(1) ? ? ? yes
C(84) C(83) C(88) 114(1) ? ? ? yes
C(84) C(83) B(2) 122.6(9) ? ? ? yes
C(88) C(83) B(2) 122(1) ? ? ? yes
C(83) C(84) C(85) 123.1(10) ? ? ? yes
C(84) C(85) C(86) 119(1) ? ? ? yes
C(85) C(86) C(87) 120(1) ? ? ? yes
C(86) C(87) C(88) 119.6(10) ? ? ? yes
C(83) C(88) C(87) 122(1) ? ? ? yes
Cl(1) C(89) Cl(2) 115.1(9) ? ? ? yes
C(41) B(1) C(47) 110.0(10) ? ? ? yes
C(41) B(1) C(53) 106.7(9) ? ? ? yes
C(41) B(1) C(59) 113.0(10) ? ? ? yes
C(47) B(1) C(53) 111.7(10) ? ? ? yes
C(47) B(1) C(59) 104.4(9) ? ? ? yes
C(53) B(1) C(59) 111.2(9) ? ? ? yes
C(65) B(2) C(71) 112.5(9) ? ? ? yes
C(65) B(2) C(77) 108.3(8) ? ? ? yes
C(65) B(2) C(83) 107.2(10) ? ? ? yes
C(71) B(2) C(77) 108.8(10) ? ? ? yes
C(71) B(2) C(83) 109.7(8) ? ? ? yes
C(77) B(2) C(83) 110.4(9) ? ? ? yes
Ir(3) C(90) C(23) 70(1) ? ? ? yes
Ir(3) C(90) C(24) 77(1) ? ? ? yes
Ir(3) C(90) C(28) 113.2(10) ? ? ? yes
Ir(3) C(90) C(92) 72.9(8) ? ? ? yes
Ir(3) C(90) C(95) 68.0(7) ? ? ? yes
Ir(3) C(90) C(96) 124(1) ? ? ? yes
C(23) C(90) C(24) 129(2) ? ? ? yes
C(23) C(90) C(28) 69(2) ? ? ? yes
C(23) C(90) C(92) 5(1) ? ? ? yes
C(23) C(90) C(95) 102(2) ? ? ? yes
C(23) C(90) C(96) 131(2) ? ? ? yes
C(24) C(90) C(28) 161(2) ? ? ? yes
C(24) C(90) C(92) 134(2) ? ? ? yes
C(24) C(90) C(95) 27(1) ? ? ? yes
C(24) C(90) C(96) 99(2) ? ? ? yes
C(28) C(90) C(92) 63(1) ? ? ? yes
C(28) C(90) C(95) 169(1) ? ? ? yes
C(28) C(90) C(96) 62(1) ? ? ? yes
C(92) C(90) C(95) 107(1) ? ? ? yes
C(92) C(90) C(96) 126(1) ? ? ? yes
C(95) C(90) C(96) 126(1) ? ? ? yes
Ir(3) C(92) C(22) 73(1) ? ? ? yes
Ir(3) C(92) C(23) 68(1) ? ? ? yes
Ir(3) C(92) C(27) 105.2(9) ? ? ? yes
Ir(3) C(92) C(28) 112(1) ? ? ? yes
Ir(3) C(92) C(90) 70.9(8) ? ? ? yes
Ir(3) C(92) C(93) 69.0(8) ? ? ? yes
Ir(3) C(92) C(98) 125.6(9) ? ? ? yes
C(22) C(92) C(23) 101(2) ? ? ? yes
C(22) C(92) C(27) 52(1) ? ? ? yes
C(22) C(92) C(28) 164(1) ? ? ? yes
C(22) C(92) C(90) 105(1) ? ? ? yes
C(22) C(92) C(93) 6(1) ? ? ? yes
C(22) C(92) C(98) 127(2) ? ? ? yes
C(23) C(92) C(27) 153(1) ? ? ? yes
C(23) C(92) C(28) 69(1) ? ? ? yes
C(23) C(92) C(90) 4(1) ? ? ? yes
C(23) C(92) C(93) 103(1) ? ? ? yes
C(23) C(92) C(98) 130(2) ? ? ? yes
C(27) C(92) C(28) 133(1) ? ? ? yes
C(27) C(92) C(90) 156(1) ? ? ? yes
C(27) C(92) C(93) 51(1) ? ? ? yes
C(27) C(92) C(98) 75(1) ? ? ? yes
C(28) C(92) C(90) 65(1) ? ? ? yes
C(28) C(92) C(93) 171(1) ? ? ? yes
C(28) C(92) C(98) 60(1) ? ? ? yes
C(90) C(92) C(93) 107(1) ? ? ? yes
C(90) C(92) C(98) 125(1) ? ? ? yes
C(93) C(92) C(98) 126(1) ? ? ? yes
Ir(3) C(93) C(21) 75(1) ? ? ? yes
Ir(3) C(93) C(22) 83(2) ? ? ? yes
Ir(3) C(93) C(23) 63.5(8) ? ? ? yes
Ir(3) C(93) C(27) 125(1) ? ? ? yes
Ir(3) C(93) C(92) 74.6(8) ? ? ? yes
Ir(3) C(93) C(94) 68.3(8) ? ? ? yes
Ir(3) C(93) C(97) 122.7(10) ? ? ? yes
C(21) C(93) C(22) 118(3) ? ? ? yes
C(21) C(93) C(23) 97(1) ? ? ? yes
C(21) C(93) C(27) 153(1) ? ? ? yes
C(21) C(93) C(92) 123(1) ? ? ? yes
C(21) C(93) C(94) 15(1) ? ? ? yes
C(21) C(93) C(97) 110(1) ? ? ? yes
C(22) C(93) C(23) 24(2) ? ? ? yes
C(22) C(93) C(27) 81(3) ? ? ? yes
C(22) C(93) C(92) 13(2) ? ? ? yes
C(22) C(93) C(94) 103(3) ? ? ? yes
C(22) C(93) C(97) 128(3) ? ? ? yes
C(23) C(93) C(27) 105(1) ? ? ? yes
C(23) C(93) C(92) 25.7(9) ? ? ? yes
C(23) C(93) C(94) 82(1) ? ? ? yes
C(23) C(93) C(97) 151(1) ? ? ? yes
C(27) C(93) C(92) 80(1) ? ? ? yes
C(27) C(93) C(94) 165(1) ? ? ? yes
C(27) C(93) C(97) 47(1) ? ? ? yes
C(92) C(93) C(94) 108(1) ? ? ? yes
C(92) C(93) C(97) 125(1) ? ? ? yes
C(94) C(93) C(97) 125(1) ? ? ? yes
Ir(3) C(94) C(21) 96(2) ? ? ? yes
Ir(3) C(94) C(22) 71.0(8) ? ? ? yes
Ir(3) C(94) C(25) 81(1) ? ? ? yes
Ir(3) C(94) C(26) 115.9(8) ? ? ? yes
Ir(3) C(94) C(93) 74.0(7) ? ? ? yes
Ir(3) C(94) C(95) 72.1(7) ? ? ? yes
Ir(3) C(94) C(99) 119.8(9) ? ? ? yes
C(21) C(94) C(22) 64(2) ? ? ? yes
C(21) C(94) C(25) 168(3) ? ? ? yes
C(21) C(94) C(26) 42(2) ? ? ? yes
C(21) C(94) C(93) 47(2) ? ? ? yes
C(21) C(94) C(95) 155(2) ? ? ? yes
C(21) C(94) C(99) 78(2) ? ? ? yes
C(22) C(94) C(25) 124(1) ? ? ? yes
C(22) C(94) C(26) 107(1) ? ? ? yes
C(22) C(94) C(93) 17.4(9) ? ? ? yes
C(22) C(94) C(95) 90(1) ? ? ? yes
C(22) C(94) C(99) 142(1) ? ? ? yes
C(25) C(94) C(26) 128(1) ? ? ? yes
C(25) C(94) C(93) 140(1) ? ? ? yes
C(25) C(94) C(95) 34.1(10) ? ? ? yes
C(25) C(94) C(99) 92(1) ? ? ? yes
C(26) C(94) C(93) 90(1) ? ? ? yes
C(26) C(94) C(95) 161(1) ? ? ? yes
C(26) C(94) C(99) 35(1) ? ? ? yes
C(93) C(94) C(95) 107(1) ? ? ? yes
C(93) C(94) C(99) 126(1) ? ? ? yes
C(95) C(94) C(99) 126(1) ? ? ? yes
Ir(3) C(95) C(21) 67.6(6) ? ? ? yes
Ir(3) C(95) C(23) 66.1(7) ? ? ? yes
Ir(3) C(95) C(24) 85(1) ? ? ? yes
Ir(3) C(95) C(25) 86(1) ? ? ? yes
Ir(3) C(95) C(90) 74.9(7) ? ? ? yes
Ir(3) C(95) C(94) 69.8(7) ? ? ? yes
Ir(3) C(95) C(100) 120(1) ? ? ? yes
C(21) C(95) C(23) 81(1) ? ? ? yes
C(21) C(95) C(24) 133(2) ? ? ? yes
C(21) C(95) C(25) 55(1) ? ? ? yes
C(21) C(95) C(90) 102(1) ? ? ? yes
C(21) C(95) C(94) 5.6(7) ? ? ? yes
C(21) C(95) C(100) 131(1) ? ? ? yes
C(23) C(95) C(24) 53(2) ? ? ? yes
C(23) C(95) C(25) 135(2) ? ? ? yes
C(23) C(95) C(90) 21(1) ? ? ? yes
C(23) C(95) C(94) 86(1) ? ? ? yes
C(23) C(95) C(100) 147(1) ? ? ? yes
C(24) C(95) C(25) 162(2) ? ? ? yes
C(24) C(95) C(90) 32(2) ? ? ? yes
C(24) C(95) C(94) 139(2) ? ? ? yes
C(24) C(95) C(100) 94(2) ? ? ? yes
C(25) C(95) C(90) 155(2) ? ? ? yes
C(25) C(95) C(94) 50(1) ? ? ? yes
C(25) C(95) C(100) 76(1) ? ? ? yes
C(90) C(95) C(94) 108(1) ? ? ? yes
C(90) C(95) C(100) 125(1) ? ? ? yes
C(94) C(95) C(100) 125(1) ? ? ? yes
C(28) C(96) C(29) 137(1) ? ? ? yes
C(28) C(96) C(90) 62(1) ? ? ? yes
C(29) C(96) C(90) 75(1) ? ? ? yes
C(27) C(97) C(93) 62(1) ? ? ? yes
C(28) C(98) C(92) 62(1) ? ? ? yes
C(21) C(99) C(26) 69(1) ? ? ? yes
C(21) C(99) C(94) 15.8(9) ? ? ? yes
C(26) C(99) C(94) 84(1) ? ? ? yes
C(24) C(100) C(25) 53(1) ? ? ? yes
C(24) C(100) C(29) 53(1) ? ? ? yes
C(24) C(100) C(30) 111(1) ? ? ? yes
C(24) C(100) C(95) 25.0(9) ? ? ? yes
C(25) C(100) C(29) 106(1) ? ? ? yes
C(25) C(100) C(30) 57(1) ? ? ? yes
C(25) C(100) C(95) 29.5(8) ? ? ? yes
C(29) C(100) C(30) 159(1) ? ? ? yes
C(29) C(100) C(95) 78(1) ? ? ? yes
C(30) C(100) C(95) 87(1) ? ? ? yes

loop_
_geom_bond_atom_site_label_1
_geom_bond_atom_site_label_2
_geom_bond_distance
_geom_bond_site_symmetry_1
_geom_bond_site_symmetry_2
_geom_bond_publ_flag
Ir(1) Ir(2) 2.7884(7) ? ? yes
Ir(1) Fe(1) 2.701(1) ? ? yes
Ir(1) S(1) 2.278(3) ? ? yes
Ir(1) S(2) 2.281(3) ? ? yes
Ir(1) C(1) 2.216(9) ? ? yes
Ir(1) C(2) 2.211(10) ? ? yes
Ir(1) C(3) 2.18(1) ? ? yes
Ir(1) C(4) 2.15(1) ? ? yes
Ir(1) C(5) 2.18(1) ? ? yes
Ir(2) Fe(1) 2.727(2) ? ? yes
Ir(2) S(1) 2.278(3) ? ? yes
Ir(2) S(2) 2.281(3) ? ? yes
Ir(2) C(11) 2.14(1) ? ? yes
Ir(2) C(12) 2.16(2) ? ? yes
Ir(2) C(13) 2.21(1) ? ? yes
Ir(2) C(14) 2.23(1) ? ? yes
Ir(2) C(15) 2.20(1) ? ? yes
Ir(3) Ir(4) 2.7743(7) ? ? yes
Ir(3) Fe(1) 2.707(1) ? ? yes
Ir(3) S(3) 2.280(3) ? ? yes
Ir(3) S(4) 2.274(3) ? ? yes
Ir(3) C(21) 2.22(1) ? ? yes
Ir(3) C(22) 2.20(2) ? ? yes
Ir(3) C(23) 2.12(2) ? ? yes
Ir(3) C(24) 2.23(2) ? ? yes
Ir(3) C(25) 2.25(1) ? ? yes
Ir(3) C(90) 2.25(1) ? ? yes
Ir(3) C(92) 2.27(1) ? ? yes
Ir(3) C(93) 2.20(1) ? ? yes
Ir(3) C(94) 2.13(1) ? ? yes
Ir(3) C(95) 2.16(1) ? ? yes
Ir(4) Fe(1) 2.725(1) ? ? yes
Ir(4) S(3) 2.269(3) ? ? yes
Ir(4) S(4) 2.278(3) ? ? yes
Ir(4) C(31) 2.20(1) ? ? yes
Ir(4) C(32) 2.19(1) ? ? yes
Ir(4) C(33) 2.17(1) ? ? yes
Ir(4) C(34) 2.14(1) ? ? yes
Ir(4) C(35) 2.17(1) ? ? yes
Fe(1) S(1) 2.163(3) ? ? yes
Fe(1) S(2) 2.173(3) ? ? yes
Fe(1) S(3) 2.165(4) ? ? yes
Fe(1) S(4) 2.160(3) ? ? yes
Cl(1) C(89) 1.756(10) ? ? yes
Cl(2) C(89) 1.44(1) ? ? yes
C(1) C(2) 1.42(1) ? ? yes
C(1) C(5) 1.42(2) ? ? yes
C(1) C(6) 1.51(2) ? ? yes
C(2) C(3) 1.43(2) ? ? yes
C(2) C(7) 1.53(2) ? ? yes
C(3) C(4) 1.44(2) ? ? yes
C(3) C(8) 1.51(2) ? ? yes
C(4) C(5) 1.40(2) ? ? yes
C(4) C(9) 1.50(2) ? ? yes
C(5) C(10) 1.48(2) ? ? yes
C(11) C(12) 1.39(2) ? ? yes
C(11) C(15) 1.44(2) ? ? yes
C(11) C(16) 1.50(2) ? ? yes
C(12) C(13) 1.42(2) ? ? yes
C(12) C(17) 1.46(2) ? ? yes
C(13) C(14) 1.44(2) ? ? yes
C(13) C(18) 1.49(2) ? ? yes
C(14) C(15) 1.42(2) ? ? yes
C(14) C(19) 1.47(2) ? ? yes
C(15) C(20) 1.49(2) ? ? yes
C(21) C(22) 1.46(2) ? ? yes
C(21) C(25) 1.50(2) ? ? yes
C(21) C(26) 1.50(2) ? ? yes
C(21) C(93) 1.16(2) ? ? yes
C(21) C(94) 0.42(2) ? ? yes
C(21) C(95) 1.79(2) ? ? yes
C(21) C(99) 1.51(2) ? ? yes
C(22) C(23) 1.33(3) ? ? yes
C(22) C(27) 1.47(3) ? ? yes
C(22) C(92) 0.93(2) ? ? yes
C(22) C(93) 0.49(2) ? ? yes
C(22) C(94) 1.59(2) ? ? yes
C(23) C(24) 1.35(3) ? ? yes
C(23) C(28) 1.55(3) ? ? yes
C(23) C(90) 0.62(3) ? ? yes
C(23) C(92) 0.79(3) ? ? yes
C(23) C(93) 1.76(3) ? ? yes
C(23) C(95) 1.65(2) ? ? yes
C(24) C(25) 1.52(2) ? ? yes
C(24) C(29) 1.54(3) ? ? yes
C(24) C(90) 0.86(2) ? ? yes
C(24) C(95) 0.75(2) ? ? yes
C(24) C(100) 1.76(3) ? ? yes
C(25) C(30) 1.49(2) ? ? yes
C(25) C(94) 1.08(2) ? ? yes
C(25) C(95) 0.79(2) ? ? yes
C(25) C(100) 1.56(3) ? ? yes
C(26) C(94) 1.78(2) ? ? yes
C(26) C(99) 1.05(3) ? ? yes
C(27) C(92) 1.84(3) ? ? yes
C(27) C(93) 1.46(3) ? ? yes
C(27) C(97) 1.21(3) ? ? yes
C(28) C(90) 1.65(3) ? ? yes
C(28) C(92) 1.63(3) ? ? yes
C(28) C(96) 1.66(4) ? ? yes
C(28) C(98) 1.61(4) ? ? yes
C(29) C(96) 1.84(3) ? ? yes
C(29) C(100) 1.66(3) ? ? yes
C(30) C(100) 1.52(3) ? ? yes
C(31) C(32) 1.41(2) ? ? yes
C(31) C(35) 1.44(2) ? ? yes
C(31) C(36) 1.49(2) ? ? yes
C(32) C(33) 1.42(2) ? ? yes
C(32) C(37) 1.50(2) ? ? yes
C(33) C(34) 1.38(2) ? ? yes
C(33) C(38) 1.49(2) ? ? yes
C(34) C(35) 1.35(2) ? ? yes
C(34) C(39) 1.52(3) ? ? yes
C(35) C(40) 1.51(2) ? ? yes
C(41) C(42) 1.41(2) ? ? yes
C(41) C(46) 1.38(2) ? ? yes
C(41) B(1) 1.62(2) ? ? yes
C(42) C(43) 1.40(2) ? ? yes
C(43) C(44) 1.42(2) ? ? yes
C(44) C(45) 1.34(3) ? ? yes
C(45) C(46) 1.36(2) ? ? yes
C(47) C(48) 1.40(1) ? ? yes
C(47) C(52) 1.39(2) ? ? yes
C(47) B(1) 1.66(2) ? ? yes
C(48) C(49) 1.40(2) ? ? yes
C(49) C(50) 1.33(2) ? ? yes
C(50) C(51) 1.35(2) ? ? yes
C(51) C(52) 1.39(2) ? ? yes
C(53) C(54) 1.41(1) ? ? yes
C(53) C(58) 1.38(2) ? ? yes
C(53) B(1) 1.64(2) ? ? yes
C(54) C(55) 1.37(2) ? ? yes
C(55) C(56) 1.35(2) ? ? yes
C(56) C(57) 1.38(2) ? ? yes
C(57) C(58) 1.40(1) ? ? yes
C(59) C(60) 1.40(1) ? ? yes
C(59) C(64) 1.40(2) ? ? yes
C(59) B(1) 1.67(2) ? ? yes
C(60) C(61) 1.40(2) ? ? yes
C(61) C(62) 1.36(2) ? ? yes
C(62) C(63) 1.38(2) ? ? yes
C(63) C(64) 1.42(2) ? ? yes
C(65) C(66) 1.39(2) ? ? yes
C(65) C(70) 1.41(2) ? ? yes
C(65) B(2) 1.63(2) ? ? yes
C(66) C(67) 1.38(2) ? ? yes
C(67) C(68) 1.36(2) ? ? yes
C(68) C(69) 1.38(2) ? ? yes
C(69) C(70) 1.37(2) ? ? yes
C(71) C(72) 1.38(1) ? ? yes
C(71) C(76) 1.39(2) ? ? yes
C(71) B(2) 1.64(2) ? ? yes
C(72) C(73) 1.38(2) ? ? yes
C(73) C(74) 1.36(2) ? ? yes
C(74) C(75) 1.36(2) ? ? yes
C(75) C(76) 1.37(2) ? ? yes
C(77) C(78) 1.39(2) ? ? yes
C(77) C(82) 1.39(2) ? ? yes
C(77) B(2) 1.66(2) ? ? yes
C(78) C(79) 1.39(2) ? ? yes
C(79) C(80) 1.37(2) ? ? yes
C(80) C(81) 1.36(2) ? ? yes
C(81) C(82) 1.41(2) ? ? yes
C(83) C(84) 1.40(2) ? ? yes
C(83) C(88) 1.40(1) ? ? yes
C(83) B(2) 1.67(2) ? ? yes
C(84) C(85) 1.38(2) ? ? yes
C(85) C(86) 1.37(2) ? ? yes
C(86) C(87) 1.36(2) ? ? yes
C(87) C(88) 1.41(2) ? ? yes
C(90) C(92) 1.40(2) ? ? yes
C(90) C(95) 1.40(2) ? ? yes
C(90) C(96) 1.54(2) ? ? yes
C(92) C(93) 1.40(2) ? ? yes
C(92) C(98) 1.54(2) ? ? yes
C(93) C(94) 1.40(2) ? ? yes
C(93) C(97) 1.54(3) ? ? yes
C(94) C(95) 1.40(2) ? ? yes
C(94) C(99) 1.54(2) ? ? yes
C(95) C(100) 1.54(3) ? ? yes
